data_2225610
loop_
_publ_author_name
'Jalilian, Ehsan'

_publ_section_title
;
 Bis(tetrapropylammonium)
 di-\m~3~-iodido-di-\m~2~-iodido-diiodidodipyridinetetracopper(I)
;
_journal_coeditor_code JH2137
_journal_issue 4
_journal_name_full 'Acta Crystallographica Section E'
_journal_page_first m431
_journal_paper_doi 10.1107/S1600536810010202
_journal_volume 66
_journal_year 2010
_chemical_formula_iupac '(C12 H28 N)2 [Cu3.194 I6 (C5 H5 N)2]'
_chemical_formula_moiety '2(C12 H28 N +), C10 H10 Cu3.194 I6 N2 2-'
_chemical_formula_sum 'C34 H66 Cu3.194 I6 N4'
_chemical_formula_weight 1495.3
_chemical_name_systematic
;
Bis(tetrapropylammonium)
di-\m~3~-iodido-di-\m~2~-iodido-diiodidodipyridinetetracopper(I)
;
_space_group_IT_number 2
_symmetry_cell_setting triclinic
_symmetry_space_group_name_Hall '-P 1'
_symmetry_space_group_name_H-M 'P -1'
_cell_angle_alpha 73.2442(18)
_cell_angle_beta 78.5398(17)
_cell_angle_gamma 81.4137(18)
_cell_formula_units_Z 1
_cell_length_a 8.8974(2)
_cell_length_b 11.8076(3)
_cell_length_c 12.2176(2)
_cell_measurement_reflns_used 27591
_cell_measurement_temperature 100
_cell_measurement_theta_max 32.1623
_cell_measurement_theta_min 4.3211
_cell_volume 1198.74(5)
_computing_cell_refinement '<i>CrysAlis RED</i> (Oxford Diffraction, 2008)'
_computing_data_collection '<i>CrysAlis CCD</i> (Oxford Diffraction, 2008)'
_computing_data_reduction '<i>CrysAlis RED</i> (Oxford Diffraction, 2008)'
_computing_molecular_graphics '<i>DIAMOND</i> (Brandenburg, 1999)'
_computing_publication_material '<i>JANA2000</i> (Petricek <i>et al.</i>,  2000)'
_computing_structure_refinement '<i>JANA2000</i> (Petricek <i>et al.</i>,  2000)'
_computing_structure_solution '<i>SUPERFLIP</i> (Oszl\'anyi & S\"ut\>o, 2004)'
_diffrn_ambient_temperature 100
_diffrn_detector_area_resol_mean 16.5467
_diffrn_measured_fraction_theta_full 0.99
_diffrn_measured_fraction_theta_max 0.95
_diffrn_measurement_device_type 'Oxford Diffraction Xcalibur3 diffractometer with a Sapphire-3 CCD detector'
_diffrn_measurement_method '\w scans'
_diffrn_radiation_monochromator graphite
_diffrn_radiation_source 'Enhance (Mo) X-ray source'
_diffrn_radiation_type 'Mo K\a'
_diffrn_radiation_wavelength 0.71069
_diffrn_reflns_av_R_equivalents 0.0204
_diffrn_reflns_av_sigmaI/netI 0.0153
_diffrn_reflns_limit_h_max 13
_diffrn_reflns_limit_h_min -13
_diffrn_reflns_limit_k_max 17
_diffrn_reflns_limit_k_min -17
_diffrn_reflns_limit_l_max 18
_diffrn_reflns_limit_l_min -18
_diffrn_reflns_number 38326
_diffrn_reflns_theta_full 30.34
_diffrn_reflns_theta_max 32.23
_diffrn_reflns_theta_min 4.33
_diffrn_standards_number 0
_exptl_absorpt_coefficient_mu 5.291
_exptl_absorpt_correction_T_max 0.623
_exptl_absorpt_correction_T_min 0.209
_exptl_absorpt_correction_type gaussian
_exptl_absorpt_process_details '(<i>CrysAlis RED</i>; Oxford Diffraction, 2008)'
_exptl_crystal_colour Yellow
_exptl_crystal_density_diffrn 2.07062
_exptl_crystal_description Rodd
_exptl_crystal_F_000 708.8
_exptl_crystal_size_max 0.4697
_exptl_crystal_size_mid 0.1731
_exptl_crystal_size_min 0.1287
_refine_diff_density_max 1.05
_refine_diff_density_min -0.53
_refine_ls_extinction_coef 2863
_refine_ls_extinction_method 'B-C type 1 Gaussian isotropic (Becker & Coppens, 1974)'
_refine_ls_goodness_of_fit_ref 1.02
_refine_ls_hydrogen_treatment constr
_refine_ls_number_parameters 219
_refine_ls_number_reflns 7574
_refine_ls_R_factor_all 0.0286
_refine_ls_R_factor_gt 0.0231
_refine_ls_shift/su_max 0.0477
_refine_ls_shift/su_mean 0.0012
_refine_ls_structure_factor_coef Fsqd
_refine_ls_weighting_details w=1/[\s^2^(I)+0.0025I^2^]
_refine_ls_weighting_scheme sigma
_refine_ls_wR_factor_gt 0.0650
_refine_ls_wR_factor_ref 0.0675
_reflns_number_gt 6526
_reflns_number_total 7574
_reflns_threshold_expression I>3\s(I)
_cod_data_source_file jh2137.cif
_cod_data_source_block I
_cod_database_code 2225610

loop_
_symmetry_equiv_pos_site_id
_symmetry_equiv_pos_as_xyz
1 x,y,z
2 -x,-y,-z

loop_
_atom_site_type_symbol
_atom_site_label
_atom_site_fract_x
_atom_site_fract_y
_atom_site_fract_z
_atom_site_U_iso_or_equiv
_atom_site_adp_type
_atom_site_calc_flag
_atom_site_refinement_flags
_atom_site_occupancy
_atom_site_disorder_assembly
_atom_site_disorder_group
I I1 0.975221(18) 0.302248(12) 0.020355(12) 0.01742(5) Uani d . 1 . .
I I2 0.969321(19) 0.432391(12) 0.321865(12) 0.01872(5) Uani d . 1 . .
I I3 1.283574(19) 0.118445(12) 0.272365(13) 0.01893(5) Uani d . 1 . .
Cu Cu1 1.07925(4) 0.28339(3) 0.20757(2) 0.01739(9) Uani d . 1 . .
Cu Cu2 0.91317(6) 0.49932(4) 0.10844(4) 0.01871(17) Uani d . 0.5968(16) . .
N N1a 0.8219(2) 0.88100(15) 0.30754(15) 0.0131(5) Uani d . 1 . .
C C11 0.7234(3) 0.96480(18) 0.37333(18) 0.0144(6) Uani d . 1 . .
C C12 0.7803(3) 1.0861(2) 0.3507(2) 0.0222(8) Uani d . 1 . .
C C13 0.6638(3) 1.1587(2) 0.42004(19) 0.0194(7) Uani d . 1 . .
C C21 0.7404(3) 0.76914(19) 0.33556(19) 0.0154(6) Uani d . 1 . .
C C22 0.7369(3) 0.69023(19) 0.45874(19) 0.0171(7) Uani d . 1 . .
C C23 0.6214(3) 0.5995(2) 0.4812(2) 0.0210(7) Uani d . 1 . .
C C31 0.9801(3) 0.85294(18) 0.34363(18) 0.0149(6) Uani d . 1 . .
C C32 1.0882(3) 0.7620(2) 0.29315(19) 0.0174(7) Uani d . 1 . .
C C33 1.2416(3) 0.7437(2) 0.3369(2) 0.0212(8) Uani d . 1 . .
C C41 0.8411(3) 0.93675(19) 0.17762(17) 0.0155(6) Uani d . 1 . .
C C42 0.6926(3) 0.9801(3) 0.1284(2) 0.0278(9) Uani d . 1 . .
C C43 0.7306(3) 1.0288(2) -0.0044(2) 0.0243(8) Uani d . 1 . .
N N2p 0.6819(3) 0.53437(19) 0.11898(18) 0.0230(7) Uani d . 1 . .
C C1p 0.6020(4) 0.4452(2) 0.1892(2) 0.0280(9) Uani d . 1 . .
C C2p 0.4469(4) 0.4472(2) 0.1989(2) 0.0281(9) Uani d . 1 . .
C C3p 0.3675(3) 0.5463(3) 0.1331(2) 0.0286(9) Uani d . 1 . .
C C4p 0.4470(3) 0.6379(2) 0.0616(2) 0.0255(8) Uani d . 1 . .
C C5p 0.6058(3) 0.6306(2) 0.0556(2) 0.0230(8) Uani d . 1 . .
H H111 0.709622 0.924955 0.458341 0.0172 Uiso d . 1 . .
H H112 0.615337 0.975346 0.357609 0.0172 Uiso d . 1 . .
H H121 0.788888 1.127677 0.266172 0.0267 Uiso d . 1 . .
H H122 0.882603 1.075863 0.37637 0.0267 Uiso d . 1 . .
H H131 0.700703 1.238077 0.407604 0.0233 Uiso d . 1 . .
H H132 0.561853 1.169742 0.393671 0.0233 Uiso d . 1 . .
H H133 0.652506 1.115708 0.504295 0.0233 Uiso d . 1 . .
H H211 0.632751 0.791309 0.318782 0.0184 Uiso d . 1 . .
H H212 0.788247 0.721678 0.279421 0.0184 Uiso d . 1 . .
H H221 0.704259 0.740092 0.514669 0.0206 Uiso d . 1 . .
H H222 0.841604 0.647834 0.467763 0.0206 Uiso d . 1 . .
H H231 0.630117 0.539099 0.556794 0.0252 Uiso d . 1 . .
H H232 0.514642 0.640855 0.484102 0.0252 Uiso d . 1 . .
H H233 0.643691 0.559055 0.417381 0.0252 Uiso d . 1 . .
H H311 1.030484 0.928078 0.324356 0.0178 Uiso d . 1 . .
H H312 0.968261 0.826734 0.430099 0.0178 Uiso d . 1 . .
H H321 1.106057 0.790999 0.206662 0.0209 Uiso d . 1 . .
H H322 1.041211 0.684915 0.317545 0.0209 Uiso d . 1 . .
H H331 1.307175 0.675529 0.313024 0.0255 Uiso d . 1 . .
H H332 1.295805 0.817379 0.303006 0.0255 Uiso d . 1 . .
H H333 1.222332 0.726026 0.423343 0.0255 Uiso d . 1 . .
H H411 0.904564 0.879347 0.136488 0.0186 Uiso d . 1 . .
H H412 0.907379 1.003709 0.156362 0.0186 Uiso d . 1 . .
H H421 0.627616 0.912646 0.147852 0.0334 Uiso d . 1 . .
H H422 0.635112 1.044646 0.162693 0.0334 Uiso d . 1 . .
H H431 0.635019 1.06992 -0.035239 0.0292 Uiso d . 1 . .
H H432 0.809874 1.086453 -0.024139 0.0292 Uiso d . 1 . .
H H433 0.771582 0.96156 -0.039839 0.0292 Uiso d . 1 . .
H H1p 0.659276 0.374425 0.236251 0.0336 Uiso d . 1 . .
H H2p 0.391005 0.379349 0.251916 0.0337 Uiso d . 1 . .
H H3p 0.253328 0.550155 0.13809 0.0343 Uiso d . 1 . .
H H4p 0.391506 0.709479 0.014187 0.0306 Uiso d . 1 . .
H H5p 0.664306 0.697485 0.003719 0.0276 Uiso d . 1 . .

loop_
_atom_site_aniso_label
_atom_site_aniso_U_11
_atom_site_aniso_U_22
_atom_site_aniso_U_33
_atom_site_aniso_U_12
_atom_site_aniso_U_13
_atom_site_aniso_U_23
_atom_site_aniso_type_symbol
I1 0.01901(9) 0.01857(7) 0.01591(7) -0.00176(5) -0.00510(6) -0.00505(5) I
I2 0.02250(10) 0.01667(7) 0.01748(7) 0.00238(5) -0.00558(6) -0.00593(5) I
I3 0.02042(9) 0.01691(7) 0.02043(7) 0.00264(5) -0.00814(6) -0.00554(5) I
Cu1 0.01693(16) 0.01716(12) 0.01845(13) 0.00008(10) -0.00438(11) -0.00525(10) Cu
Cu2 0.0160(3) 0.0189(2) 0.0195(2) -0.00081(17) -0.00471(19) -0.00163(17) Cu
N1a 0.0134(10) 0.0132(7) 0.0128(7) -0.0025(6) -0.0018(7) -0.0032(6) N
C11 0.0146(11) 0.0147(8) 0.0134(8) -0.0022(7) 0.0012(7) -0.0050(7) C
C12 0.0211(14) 0.0141(9) 0.0298(12) -0.0046(8) 0.0039(10) -0.0074(8) C
C13 0.0239(14) 0.0161(9) 0.0188(10) -0.0013(8) -0.0012(9) -0.0073(8) C
C21 0.0153(12) 0.0148(9) 0.0177(9) -0.0054(8) -0.0026(8) -0.0051(7) C
C22 0.0209(13) 0.0135(9) 0.0175(9) -0.0043(8) -0.0041(8) -0.0029(7) C
C23 0.0192(13) 0.0158(9) 0.0261(11) -0.0068(8) 0.0024(9) -0.0042(8) C
C31 0.0155(12) 0.0140(8) 0.0172(9) -0.0009(7) -0.0053(8) -0.0059(7) C
C32 0.0170(12) 0.0184(9) 0.0186(9) -0.0001(8) -0.0039(8) -0.0077(8) C
C33 0.0175(13) 0.0243(11) 0.0256(11) 0.0025(9) -0.0080(9) -0.0116(9) C
C41 0.0157(12) 0.0179(9) 0.0112(8) -0.0010(8) -0.0006(8) -0.0027(7) C
C42 0.0184(14) 0.0397(14) 0.0193(11) 0.0019(11) -0.0043(10) -0.0001(10) C
C43 0.0270(15) 0.0276(12) 0.0154(10) -0.0001(10) -0.0048(9) -0.0014(8) C
N2p 0.0187(12) 0.0265(10) 0.0237(10) 0.0039(8) -0.0079(8) -0.0065(8) N
C1p 0.0368(17) 0.0232(11) 0.0230(11) 0.0038(10) -0.0124(11) -0.0030(9) C
C2p 0.0383(17) 0.0261(12) 0.0217(11) -0.0126(11) -0.0096(11) -0.0013(9) C
C3p 0.0220(15) 0.0369(14) 0.0267(12) -0.0053(11) -0.0081(11) -0.0042(10) C
C4p 0.0203(14) 0.0252(11) 0.0268(12) 0.0051(9) -0.0068(10) -0.0022(9) C
C5p 0.0184(13) 0.0252(11) 0.0238(11) 0.0023(9) -0.0056(10) -0.0047(9) C

loop_
_atom_type_symbol
_atom_type_scat_dispersion_real
_atom_type_scat_dispersion_imag
_atom_type_scat_source
I -0.474 1.812 'International Tables Vol C Tables  4.2.6.8 and 6.1.1.1'
Cu 0.320 1.265 'International Tables Vol C Tables  4.2.6.8 and 6.1.1.1'
N 0.006 0.003 'International Tables Vol C Tables  4.2.6.8 and 6.1.1.1'
C 0.003 0.002 'International Tables Vol C Tables  4.2.6.8 and 6.1.1.1'
H 0.000 0.000 'International Tables Vol C Tables  4.2.6.8 and 6.1.1.1'

loop_
_geom_angle_atom_site_label_1
_geom_angle_atom_site_label_2
_geom_angle_atom_site_label_3
_geom_angle_site_symmetry_1
_geom_angle_site_symmetry_2
_geom_angle_site_symmetry_3
_geom_angle
_geom_angle_publ_flag
Cu1 I1 Cu2 . . . 63.521(13) no
Cu1 I2 Cu2 . . . 66.443(13) no
I1 Cu1 I2 . . . 118.078(12) no
I1 Cu1 I3 . . . 119.911(13) no
I1 Cu1 Cu2 . . . 61.722(14) no
I2 Cu1 I3 . . . 122.009(14) no
I2 Cu1 Cu2 . . . 58.506(13) no
I3 Cu1 Cu2 . . . 165.993(17) no
I1 Cu2 I2 . . . 108.039(16) no
I1 Cu2 Cu1 . . . 54.757(12) no
I1 Cu2 N2p . . . 102.85(8) no
I1 Cu2 I1 2_765 . . 117.966(18) no
I1 Cu2 I2 2_765 . . 115.09(2) no
I1 Cu2 Cu1 2_765 . . 127.61(2) no
I1 Cu2 Cu2 2_765 . 2_765 61.601(15) no
I1 Cu2 N2p 2_765 . . 104.91(6) no
I1 Cu2 C1p 2_765 . . 130.33(5) no
I1 Cu2 H1p 2_765 . . 149.99(2) no
I2 Cu2 Cu1 . . . 55.051(12) no
I2 Cu2 Cu2 . . 2_765 135.09(2) no
I2 Cu2 N2p . . . 106.60(6) no
Cu1 Cu2 N2p . . . 127.48(6) no
C11 N1a C21 . . . 107.99(16) no
C11 N1a C31 . . . 109.17(19) no
C11 N1a C41 . . . 111.12(15) no
C21 N1a C31 . . . 111.36(15) no
C21 N1a C41 . . . 108.49(19) no
C31 N1a C41 . . . 108.72(16) no
N1a C11 C12 . . . 116.13(18) no
N1a C11 H111 . . . 109.47 no
C12 C11 H112 . . . 109.47 no
H111 C11 H112 . . . 101.87 no
C11 C12 C13 . . . 108.40(19) no
C11 C12 H121 . . . 109.5 no
C11 C12 H122 . . . 109.47 no
C13 C12 H121 . . . 109.47 no
C13 C12 H122 . . . 109.5 no
H121 C12 H122 . . . 110.5 no
C12 C13 H131 . . . 109.5 no
C12 C13 H132 . . . 109.5 no
C12 C13 H133 . . . 109.47 no
H131 C13 H132 . . . 109.5 no
H131 C13 H133 . . . 109.5 no
H132 C13 H133 . . . 109.5 no
N1a C21 C22 . . . 115.4(2) no
N1a C21 H211 . . . 109.47 no
N1a C21 H212 . . . 109.47 no
C22 C21 H211 . . . 109.47 no
C22 C21 H212 . . . 109.47 no
H211 C21 H212 . . . 102.9 no
C21 C22 C23 . . . 108.7(2) no
C21 C22 H221 . . . 109.47 no
C21 C22 H222 . . . 109.47 no
C23 C22 H221 . . . 109.5 no
C23 C22 H222 . . . 109.47 no
H221 C22 H222 . . . 110.3 no
C22 C23 H231 . . . 109.5 no
C22 C23 H232 . . . 109.5 no
C22 C23 H233 . . . 109.5 no
H231 C23 H232 . . . 109.5 no
H231 C23 H233 . . . 109.5 no
H232 C23 H233 . . . 109.5 no
N1a C31 C32 . . . 115.7(2) no
N1a C31 H311 . . . 109.47 no
N1a C31 H312 . . . 109.47 no
C32 C31 H311 . . . 109.47 no
C32 C31 H312 . . . 109.47 no
H311 C31 H312 . . . 102.4 no
C31 C32 C33 . . . 109.6(2) no
C31 C32 H321 . . . 109.47 no
C31 C32 H322 . . . 109.5 no
C33 C32 H321 . . . 109.5 no
C33 C32 H322 . . . 109.47 no
H321 C32 H322 . . . 109.4 no
C32 C33 H331 . . . 109.5 no
C32 C33 H332 . . . 109.5 no
C32 C33 H333 . . . 109.5 no
H331 C33 H332 . . . 109.5 no
H331 C33 H333 . . . 109.5 no
H332 C33 H333 . . . 109.5 no
N1a C41 C42 . . . 115.60(18) no
N1a C41 H411 . . . 109.47 no
N1a C41 H412 . . . 109.5 no
C42 C41 H411 . . . 109.5 no
C42 C41 H412 . . . 109.47 no
H411 C41 H412 . . . 102.6 no
C41 C42 C43 . . . 109.5(2) no
C41 C42 H421 . . . 109.5 no
C41 C42 H422 . . . 109.5 no
C43 C42 H421 . . . 109.5 no
C43 C42 H422 . . . 109.5 no
H421 C42 H422 . . . 109.4 no
C42 C43 H431 . . . 109.5 no
C42 C43 H432 . . . 109.5 no
C42 C43 H433 . . . 109.5 no
H431 C43 H432 . . . 109.5 no
H431 C43 H433 . . . 109.5 no
H432 C43 H433 . . . 109.5 no
Cu2 N2p C1p . . . 114.07(17) no
Cu2 N2p C5p . . . 126.45(17) no
C1p N2p C5p . . . 119.2(2) no
N2p C1p C2p . . . 122.8(2) no
N2p C1p H1p . . . 118.6 no
C2p C1p H1p . . . 118.6 no
C1p C2p C3p . . . 118.4(2) no
C1p C2p H2p . . . 120.8 no
C3p C2p H2p . . . 120.8 no
C2p C3p C4p . . . 119.5(3) no
C2p C3p H3p . . . 120.2 no
C4p C3p H3p . . . 120.2 no
C3p C4p C5p . . . 119.3(2) no
C3p C4p H4p . . . 120.3 no
C5p C4p H4p . . . 120.3 no
N2p C5p C4p . . . 120.8(2) no
N2p C5p H5p . . . 119.6 no
C4p C5p H5p . . . 119.6 no

loop_
_geom_bond_atom_site_label_1
_geom_bond_atom_site_label_2
_geom_bond_site_symmetry_1
_geom_bond_site_symmetry_2
_geom_bond_distance
_geom_bond_publ_flag
I1 Cu1 . . 2.5737(4) no
I1 Cu2 . . 2.7752(6) no
I2 Cu1 . . 2.5223(3) no
I2 Cu2 . . 2.6239(5) no
I3 Cu1 . . 2.5200(3) no
Cu1 Cu2 . . 2.8208(5) no
Cu2 N2p . . 2.023(2) no
N1a C11 . . 1.521(3) no
N1a C21 . . 1.521(3) no
N1a C31 . . 1.520(3) no
N1a C41 . . 1.518(3) no
C11 C12 . . 1.522(3) no
C11 H111 . . 1.000 no
C11 H112 . . 1.000 no
C12 C13 . . 1.527(4) no
C12 H121 . . 1.000 no
C12 H122 . . 1.000 no
C13 H131 . . 1.000 no
C13 H132 . . 1.000 no
C13 H133 . . 1.000 no
C21 C22 . . 1.522(3) no
C21 H211 . . 1.000 no
C21 H212 . . 1.000 no
C22 C23 . . 1.525(4) no
C22 H221 . . 1.000 no
C22 H222 . . 1.000 no
C23 H231 . . 1.000 no
C23 H232 . . 1.000 no
C23 H233 . . 1.000 no
C31 C32 . . 1.515(3) no
C31 H311 . . 1.000 no
C31 H312 . . 1.000 no
C32 C33 . . 1.526(4) no
C32 H321 . . 1.000 no
C32 H322 . . 1.000 no
C33 H331 . . 1.000 no
C33 H332 . . 1.000 no
C33 H333 . . 1.000 no
C41 C42 . . 1.518(4) no
C41 H411 . . 1.000 no
C41 H412 . . 1.000 no
C42 C43 . . 1.542(3) no
C42 H421 . . 1.000 no
C42 H422 . . 1.000 no
C43 H431 . . 1.000 no
C43 H432 . . 1.000 no
C43 H433 . . 1.000 no
N2p C1p . . 1.345(3) no
N2p C5p . . 1.349(3) no
C1p C2p . . 1.359(5) no
C1p H1p . . 1.000 no
C2p C3p . . 1.398(4) no
C2p H2p . . 1.000 no
C3p C4p . . 1.368(4) no
C3p H3p . . 1.000 no
C4p C5p . . 1.391(4) no
C4p H4p . . 1.000 no
C5p H5p . . 1.000 no
